data_7132445
loop_
_publ_author_name
'Zhang, Xu'
'Wang, Di'
'Chang, Mengfan'
'Xu, Xuefeng'
'Li, Wenguang'
'Wang, Wanya'

_publ_section_title
;
 Pd(II)-Catalyzed tandem selective dehydrogenative [4+2] annulation of
 2-methyl-1,3-cycloalkanediones with olefins.
;
_journal_issue 5
_journal_name_full 'Chemical communications (Cambridge, England)'
_journal_page_first 594
_journal_page_last 597
_journal_paper_doi 10.1039/d3cc05191a
_journal_volume 60
_journal_year 2024
_chemical_absolute_configuration unk
_chemical_formula_moiety 'C15 H12 O2'
_chemical_formula_sum 'C15 H12 O2'
_chemical_formula_weight 224.25
_space_group_crystal_system monoclinic
_space_group_IT_number 4
_space_group_name_Hall 'P 2yb'
_space_group_name_H-M_alt 'P 1 21 1'
_atom_sites_solution_hydrogens geom
_atom_sites_solution_primary iterative
_atom_sites_solution_secondary difmap
_audit_creation_date 2023-11-29
_audit_creation_method
;
Olex2 1.5
(compiled 2023.08.24 svn.re1ec1418 for OlexSys, GUI svn.r6817)
;
_audit_update_record
;
2023-11-29 deposited with the CCDC.	2023-12-05 downloaded from the CCDC.
;
_cell_angle_alpha 90.00
_cell_angle_beta 90.595(2)
_cell_angle_gamma 90.00
_cell_formula_units_Z 2
_cell_length_a 8.0868(12)
_cell_length_b 6.9699(10)
_cell_length_c 10.0387(15)
_cell_measurement_reflns_used 1793
_cell_measurement_temperature 296.15
_cell_measurement_theta_max 26.84
_cell_measurement_theta_min 2.52
_cell_volume 565.79(14)
_computing_cell_refinement 'SAINT v8.34A (Bruker, 2013)'
_computing_data_reduction 'SAINT v8.34A (Bruker, 2013)'
_computing_molecular_graphics 'Olex2 1.5 (Dolomanov et al., 2009)'
_computing_publication_material 'Olex2 1.5 (Dolomanov et al., 2009)'
_computing_structure_refinement 'XH  (Sheldrick, 2008)'
_computing_structure_solution 'olex2.solve 1.5 (Bourhis et al., 2015)'
_diffrn_ambient_temperature 296.15
_diffrn_measured_fraction_theta_full 0.985
_diffrn_measured_fraction_theta_max 0.985
_diffrn_measurement_device_type 'CCD area detector'
_diffrn_measurement_method 'phi and omega scans'
_diffrn_radiation_monochromator graphite
_diffrn_radiation_type MoK\a
_diffrn_radiation_wavelength 0.71073
_diffrn_reflns_av_R_equivalents 0.0160
_diffrn_reflns_av_unetI/netI 0.0216
_diffrn_reflns_limit_h_max 10
_diffrn_reflns_limit_h_min -10
_diffrn_reflns_limit_k_max 9
_diffrn_reflns_limit_k_min -5
_diffrn_reflns_limit_l_max 12
_diffrn_reflns_limit_l_min -13
_diffrn_reflns_number 3431
_diffrn_reflns_theta_full 27.50
_diffrn_reflns_theta_max 27.50
_diffrn_reflns_theta_min 3.22
_diffrn_source 'fine-focus sealed tube'
_diffrn_source_current 30.0
_diffrn_source_power 1.5
_diffrn_source_voltage 50.0
_exptl_absorpt_coefficient_mu 0.087
_exptl_absorpt_correction_T_max 0.7456
_exptl_absorpt_correction_T_min 0.6923
_exptl_absorpt_correction_type none
_exptl_absorpt_process_details
;
SADABS-2014/5 (Bruker,2014/5) was used for absorption correction.
wR2(int) was 0.0709 before and 0.0293 after correction.
The Ratio of minimum to maximum transmission is 0.9285.
The \l/2 correction factor is 0.00150.
;
_exptl_crystal_density_diffrn 1.316
_exptl_crystal_density_method 'not measured'
_exptl_crystal_description block
_exptl_crystal_F_000 236
_refine_diff_density_max 0.369
_refine_diff_density_min -0.358
_refine_diff_density_rms 0.062
_refine_ls_abs_structure_details 'Flack H D (1983), Acta Cryst. A39, 876-881'
_refine_ls_abs_structure_Flack -0.6(18)
_refine_ls_extinction_method none
_refine_ls_goodness_of_fit_ref 1.067
_refine_ls_hydrogen_treatment mixed
_refine_ls_matrix_type full
_refine_ls_number_parameters 154
_refine_ls_number_reflns 1769
_refine_ls_number_restraints 1
_refine_ls_restrained_S_all 1.067
_refine_ls_R_factor_all 0.0541
_refine_ls_R_factor_gt 0.0493
_refine_ls_shift/su_max 0.000
_refine_ls_shift/su_mean 0.000
_refine_ls_structure_factor_coef Fsqd
_refine_ls_weighting_details 'calc w=1/[\s^2^(Fo^2^)+(0.1001P)^2^+0.0876P] where P=(Fo^2^+2Fc^2^)/3'
_refine_ls_weighting_scheme calc
_refine_ls_wR_factor_gt 0.1395
_refine_ls_wR_factor_ref 0.1448
_reflns_number_gt 1609
_reflns_number_total 1769
_reflns_threshold_expression >2sigma(I)
_cod_data_source_file d3cc05191a2.cif
_cod_data_source_block 6
_cod_depositor_comments 'Adding full bibliography for 7132445--7132446.cif.'
_cod_database_code 7132445
_olex2_refinement_description
;
1. Fixed Uiso
 At 1.2 times of:
  All C(H) groups, All C(H,H) groups
2.a Ternary CH refined with riding coordinates:
 C006(H006), C009(H009)
2.b Secondary CH2 refined with riding coordinates:
 C008(H00A,H00B), C00E(H00F,H00G)
2.c Aromatic/amide H refined with riding coordinates:
 C00A(H00C), C00C(H00D), C00D(H00E), C00F(H00H), C00G(H00I), C00H(H00J)
;
_olex2_submission_special_instructions 'No special instructions were received'

loop_
_space_group_symop_id
_space_group_symop_operation_xyz
1 'x, y, z'
2 '-x, y+1/2, -z'

loop_
_atom_site_label
_atom_site_type_symbol
_atom_site_fract_x
_atom_site_fract_y
_atom_site_fract_z
_atom_site_U_iso_or_equiv
_atom_site_adp_type
_atom_site_occupancy
_atom_site_symmetry_multiplicity
_atom_site_calc_flag
_atom_site_refinement_flags
_atom_site_disorder_assembly
_atom_site_disorder_group
O001 O 0.6929(2) 0.6326(3) 0.57040(16) 0.0358(4) Uani 1 1 d . . .
O002 O 0.8534(3) 0.0587(4) 0.3606(2) 0.0563(6) Uani 1 1 d . . .
C003 C 0.6334(3) 0.6762(4) 0.7996(2) 0.0329(5) Uani 1 1 d . . .
C004 C 0.7574(3) 0.5044(4) 0.4867(2) 0.0324(6) Uani 1 1 d . . .
C005 C 0.7602(3) 0.5906(4) 0.8750(2) 0.0330(5) Uani 1 1 d . . .
C006 C 0.5947(3) 0.5530(4) 0.6814(2) 0.0320(5) Uani 1 1 d . . .
H006 H 0.4761 0.5538 0.6602 0.038 Uiso 1 1 calc R . .
C007 C 0.7535(3) 0.3128(4) 0.4983(2) 0.0333(6) Uani 1 1 d . . .
C008 C 0.8058(3) 0.3994(4) 0.8156(2) 0.0354(6) Uani 1 1 d . . .
H00A H 0.8215 0.3028 0.8841 0.042 Uiso 1 1 calc R . .
H00B H 0.9055 0.4087 0.7630 0.042 Uiso 1 1 calc R . .
C009 C 0.6528(3) 0.3538(4) 0.7267(2) 0.0311(5) Uani 1 1 d . . .
H009 H 0.5672 0.3013 0.7848 0.037 Uiso 1 1 calc R . .
C00A C 0.5653(3) 0.8499(5) 0.8364(3) 0.0414(6) Uani 1 1 d . . .
H00C H 0.4812 0.9059 0.7859 0.050 Uiso 1 1 calc R . .
C00B C 0.8372(3) 0.2294(4) 0.3860(3) 0.0373(6) Uani 1 1 d . . .
C00C C 0.8208(4) 0.6818(5) 0.9882(2) 0.0438(7) Uani 1 1 d . . .
H00D H 0.9060 0.6274 1.0383 0.053 Uiso 1 1 calc R . .
C00D C 0.8423(3) 0.5769(5) 0.3657(3) 0.0412(6) Uani 1 1 d . . .
H00E H 0.8558 0.7031 0.3376 0.049 Uiso 1 1 calc R . .
C00E C 0.6788(3) 0.2100(4) 0.6139(2) 0.0360(6) Uani 1 1 d . . .
H00F H 0.7517 0.1078 0.6437 0.043 Uiso 1 1 calc R . .
H00G H 0.5738 0.1536 0.5875 0.043 Uiso 1 1 calc R . .
C00F C 0.7514(4) 0.8566(5) 1.0256(3) 0.0525(8) Uani 1 1 d . . .
H00H H 0.7908 0.9181 1.1018 0.063 Uiso 1 1 calc R . .
C00G C 0.6265(4) 0.9398(5) 0.9526(3) 0.0514(8) Uani 1 1 d . . .
H00I H 0.5820 1.0562 0.9798 0.062 Uiso 1 1 calc R . .
C00H C 0.9020(4) 0.3911(5) 0.2989(3) 0.0481(7) Uani 1 1 d . . .
H00J H 0.9643 0.3799 0.2219 0.058 Uiso 1 1 calc R . .

loop_
_atom_site_aniso_label
_atom_site_aniso_U_11
_atom_site_aniso_U_22
_atom_site_aniso_U_33
_atom_site_aniso_U_23
_atom_site_aniso_U_13
_atom_site_aniso_U_12
O001 0.0461(10) 0.0340(10) 0.0275(8) 0.0038(7) 0.0027(7) 0.0063(8)
O002 0.0687(14) 0.0411(13) 0.0593(13) -0.0120(11) 0.0190(11) -0.0011(11)
C003 0.0352(11) 0.0360(15) 0.0275(10) 0.0055(10) 0.0048(8) 0.0026(10)
C004 0.0305(11) 0.0394(15) 0.0272(10) 0.0014(10) -0.0028(9) -0.0007(10)
C005 0.0338(11) 0.0373(14) 0.0278(10) 0.0048(10) 0.0010(8) -0.0033(10)
C006 0.0279(10) 0.0387(14) 0.0296(11) 0.0058(10) 0.0017(8) 0.0034(10)
C007 0.0332(12) 0.0359(15) 0.0309(11) 0.0006(11) 0.0002(9) -0.0019(10)
C008 0.0323(11) 0.0388(14) 0.0349(11) 0.0042(11) -0.0054(8) 0.0031(11)
C009 0.0287(10) 0.0359(14) 0.0287(10) 0.0045(10) 0.0000(8) -0.0020(10)
C00A 0.0471(14) 0.0417(16) 0.0356(12) 0.0061(12) 0.0111(10) 0.0054(12)
C00B 0.0340(12) 0.0394(17) 0.0384(13) -0.0032(11) 0.0013(10) -0.0005(11)
C00C 0.0516(15) 0.0483(18) 0.0315(12) 0.0043(13) -0.0024(10) -0.0090(14)
C00D 0.0509(14) 0.0370(15) 0.0358(13) 0.0046(11) 0.0101(11) -0.0004(13)
C00E 0.0388(12) 0.0338(13) 0.0353(12) 0.0013(11) 0.0034(9) -0.0069(11)
C00F 0.075(2) 0.051(2) 0.0316(13) -0.0048(14) 0.0065(12) -0.0161(16)
C00G 0.073(2) 0.0392(17) 0.0432(15) -0.0021(12) 0.0261(14) -0.0014(15)
C00H 0.0561(16) 0.0449(17) 0.0437(14) -0.0018(14) 0.0198(12) -0.0020(15)

loop_
_atom_type_symbol
_atom_type_description
_atom_type_scat_dispersion_real
_atom_type_scat_dispersion_imag
_atom_type_scat_source
C C 0.0033 0.0016 'International Tables Vol C Tables 4.2.6.8 and 6.1.1.4'
H H 0.0000 0.0000 'International Tables Vol C Tables 4.2.6.8 and 6.1.1.4'
O O 0.0106 0.0060 'International Tables Vol C Tables 4.2.6.8 and 6.1.1.4'

loop_
_geom_angle_atom_site_label_1
_geom_angle_atom_site_label_2
_geom_angle_atom_site_label_3
_geom_angle
_geom_angle_site_symmetry_1
_geom_angle_site_symmetry_3
_geom_angle_publ_flag
C004 O001 C006 116.0(2) . . ?
C005 C003 C006 109.3(2) . . ?
C00A C003 C005 121.3(2) . . ?
C00A C003 C006 129.4(2) . . ?
O001 C004 C007 127.0(2) . . ?
O001 C004 C00D 118.1(3) . . ?
C007 C004 C00D 114.9(2) . . ?
C003 C005 C008 110.1(2) . . ?
C00C C005 C003 119.8(3) . . ?
C00C C005 C008 130.1(2) . . ?
O001 C006 C003 105.8(2) . . ?
O001 C006 H006 111.4 . . ?
O001 C006 C009 113.38(19) . . ?
C003 C006 H006 111.4 . . ?
C003 C006 C009 102.94(18) . . ?
C009 C006 H006 111.4 . . ?
C004 C007 C00B 108.8(2) . . ?
C004 C007 C00E 123.6(2) . . ?
C00B C007 C00E 127.5(3) . . ?
C005 C008 H00A 111.3 . . ?
C005 C008 H00B 111.3 . . ?
C005 C008 C009 102.19(19) . . ?
H00A C008 H00B 109.2 . . ?
C009 C008 H00A 111.3 . . ?
C009 C008 H00B 111.3 . . ?
C006 C009 C008 103.0(2) . . ?
C006 C009 H009 107.4 . . ?
C008 C009 H009 107.4 . . ?
C00E C009 C006 114.73(19) . . ?
C00E C009 C008 116.4(2) . . ?
C00E C009 H009 107.4 . . ?
C003 C00A H00C 120.9 . . ?
C003 C00A C00G 118.3(3) . . ?
C00G C00A H00C 120.9 . . ?
O002 C00B C007 127.3(3) . . ?
O002 C00B C00H 124.2(3) . . ?
C007 C00B C00H 108.5(2) . . ?
C005 C00C H00D 120.6 . . ?
C005 C00C C00F 118.8(3) . . ?
C00F C00C H00D 120.6 . . ?
C004 C00D H00E 128.7 . . ?
C004 C00D C00H 102.7(3) . . ?
C00H C00D H00E 128.7 . . ?
C007 C00E C009 108.7(2) . . ?
C007 C00E H00F 110.0 . . ?
C007 C00E H00G 110.0 . . ?
C009 C00E H00F 110.0 . . ?
C009 C00E H00G 110.0 . . ?
H00F C00E H00G 108.3 . . ?
C00C C00F H00H 119.3 . . ?
C00G C00F C00C 121.4(3) . . ?
C00G C00F H00H 119.3 . . ?
C00A C00G H00I 119.8 . . ?
C00F C00G C00A 120.4(3) . . ?
C00F C00G H00I 119.8 . . ?
C00B C00H C00D 105.1(2) . . ?
C00B C00H H00J 127.4 . . ?
C00D C00H H00J 127.4 . . ?

loop_
_geom_bond_atom_site_label_1
_geom_bond_atom_site_label_2
_geom_bond_distance
_geom_bond_site_symmetry_2
_geom_bond_publ_flag
O001 C004 1.336(3) . ?
O001 C006 1.483(3) . ?
O002 C00B 1.224(4) . ?
C003 C005 1.402(3) . ?
C003 C006 1.495(4) . ?
C003 C00A 1.382(4) . ?
C004 C007 1.340(4) . ?
C004 C00D 1.490(3) . ?
C005 C008 1.508(4) . ?
C005 C00C 1.387(4) . ?
C006 H006 0.9800 . ?
C006 C009 1.533(4) . ?
C007 C00B 1.443(4) . ?
C007 C00E 1.497(3) . ?
C008 H00A 0.9700 . ?
C008 H00B 0.9700 . ?
C008 C009 1.551(3) . ?
C009 H009 0.9800 . ?
C009 C00E 1.529(4) . ?
C00A H00C 0.9300 . ?
C00A C00G 1.409(4) . ?
C00B C00H 1.523(4) . ?
C00C H00D 0.9300 . ?
C00C C00F 1.394(5) . ?
C00D H00E 0.9300 . ?
C00D C00H 1.539(5) . ?
C00E H00F 0.9700 . ?
C00E H00G 0.9700 . ?
C00F H00H 0.9300 . ?
C00F C00G 1.371(5) . ?
C00G H00I 0.9300 . ?
C00H H00J 0.9300 . ?

loop_
_geom_torsion_atom_site_label_1
_geom_torsion_atom_site_label_2
_geom_torsion_atom_site_label_3
_geom_torsion_atom_site_label_4
_geom_torsion
_geom_torsion_site_symmetry_1
_geom_torsion_site_symmetry_2
_geom_torsion_site_symmetry_3
_geom_torsion_site_symmetry_4
_geom_torsion_publ_flag
O001 C004 C007 C00B 179.8(2) . . . . ?
O001 C004 C007 C00E -2.5(4) . . . . ?
O001 C004 C00D C00H 178.6(2) . . . . ?
O001 C006 C009 C008 79.4(2) . . . . ?
O001 C006 C009 C00E -48.1(3) . . . . ?
O002 C00B C00H C00D 176.3(3) . . . . ?
C003 C005 C008 C009 -18.4(3) . . . . ?
C003 C005 C00C C00F 1.0(4) . . . . ?
C003 C006 C009 C008 -34.4(2) . . . . ?
C003 C006 C009 C00E -161.9(2) . . . . ?
C003 C00A C00G C00F 0.5(4) . . . . ?
C004 O001 C006 C003 142.2(2) . . . . ?
C004 O001 C006 C009 30.1(3) . . . . ?
C004 C007 C00B O002 -177.4(3) . . . . ?
C004 C007 C00B C00H 1.5(3) . . . . ?
C004 C007 C00E C009 -14.7(4) . . . . ?
C004 C00D C00H C00B 2.7(3) . . . . ?
C005 C003 C006 O001 -95.1(2) . . . . ?
C005 C003 C006 C009 24.1(2) . . . . ?
C005 C003 C00A C00G 0.0(4) . . . . ?
C005 C008 C009 C006 32.1(2) . . . . ?
C005 C008 C009 C00E 158.6(2) . . . . ?
C005 C00C C00F C00G -0.5(4) . . . . ?
C006 O001 C004 C007 -5.5(4) . . . . ?
C006 O001 C004 C00D 173.8(2) . . . . ?
C006 C003 C005 C008 -3.4(3) . . . . ?
C006 C003 C005 C00C 178.2(2) . . . . ?
C006 C003 C00A C00G -178.8(3) . . . . ?
C006 C009 C00E C007 38.6(3) . . . . ?
C007 C004 C00D C00H -2.1(3) . . . . ?
C007 C00B C00H C00D -2.7(3) . . . . ?
C008 C005 C00C C00F -177.0(3) . . . . ?
C008 C009 C00E C007 -81.8(3) . . . . ?
C00A C003 C005 C008 177.6(2) . . . . ?
C00A C003 C005 C00C -0.8(4) . . . . ?
C00A C003 C006 O001 83.8(3) . . . . ?
C00A C003 C006 C009 -157.0(2) . . . . ?
C00B C007 C00E C009 162.7(2) . . . . ?
C00C C005 C008 C009 159.7(3) . . . . ?
C00C C00F C00G C00A -0.3(5) . . . . ?
C00D C004 C007 C00B 0.4(3) . . . . ?
C00D C004 C007 C00E 178.2(2) . . . . ?
C00E C007 C00B O002 4.9(4) . . . . ?
C00E C007 C00B C00H -176.2(2) . . . . ?
